data_4125260
loop_
_publ_author_name
'Pfeifer, Lukas'
'Engle, Keary M.'
'Pidgeon, George W.'
'Sparkes, Hazel A.'
'Thompson, Amber L.'
'Brown, John M.'
'Gouverneur, V\'eronique'

_publ_section_title
;
 Hydrogen-Bonded Homoleptic Fluoride-Diarylurea Complexes: Structure,
 Reactivity, and Coordinating Power.
;
_journal_issue 40
_journal_name_full 'Journal of the American Chemical Society'
_journal_page_first 13314
_journal_paper_doi 10.1021/jacs.6b07501
_journal_volume 138
_journal_year 2016
_chemical_formula_moiety '2(C15 H16 N2 O3), C16 H36 N, F '
_chemical_formula_sum 'C46 H68 F N5 O6'
_chemical_formula_weight 806.07
_chemical_melting_point ?
_space_group_IT_number 15
_symmetry_cell_setting monoclinic
_symmetry_space_group_name_Hall '-C 2yc'
_symmetry_space_group_name_H-M 'C 1 2/c 1'
_atom_sites_solution_hydrogens difmap
_atom_sites_solution_primary direct
_audit_creation_date 2013-06-06
_audit_creation_method CRYSTALS_ver_14.52
_cell_angle_alpha 90
_cell_angle_beta 110.213(5)
_cell_angle_gamma 90
_cell_formula_units_Z 8
_cell_length_a 23.6270(8)
_cell_length_b 15.1483(4)
_cell_length_c 26.7686(11)
_cell_measurement_reflns_used 17758
_cell_measurement_temperature 150
_cell_measurement_theta_max 75
_cell_measurement_theta_min 4
_cell_volume 8990.7(6)
_computing_cell_refinement 'CrysAlis, (Oxford Diffraction, 2002)'
_computing_data_collection 'SuperNova, (Oxford Diffraction, 2010)'
_computing_data_reduction 'CrysAlis, (Oxford Diffraction, 2002)'
_computing_molecular_graphics 'CAMERON (Watkin et al., 1996)'
_computing_publication_material 'CRYSTALS (Betteridge et al., 2003)'
_computing_structure_refinement 'CRYSTALS (Betteridge et al., 2003)'
_computing_structure_solution 'SIR92 (Altomare et al., 1994)'
_diffrn_ambient_temperature 150
_diffrn_measured_fraction_theta_full 0.997
_diffrn_measured_fraction_theta_max 0.991
_diffrn_measurement_device Area
_diffrn_measurement_device_type 'Oxford Diffraction SuperNova'
_diffrn_measurement_method \w
_diffrn_radiation_monochromator graphite
_diffrn_radiation_type 'Cu K\a'
_diffrn_radiation_wavelength 1.54180
_diffrn_reflns_av_R_equivalents 0.043
_diffrn_reflns_limit_h_max 29
_diffrn_reflns_limit_h_min -29
_diffrn_reflns_limit_k_max 18
_diffrn_reflns_limit_k_min -18
_diffrn_reflns_limit_l_max 33
_diffrn_reflns_limit_l_min -33
_diffrn_reflns_number 76871
_diffrn_reflns_theta_full 73.485
_diffrn_reflns_theta_max 74.985
_diffrn_reflns_theta_min 3.534
_diffrn_standards_number 0
_exptl_absorpt_coefficient_mu 0.656
_exptl_absorpt_correction_T_max 0.98
_exptl_absorpt_correction_T_min 0.83
_exptl_absorpt_correction_type multi-scan
_exptl_absorpt_process_details 'CrysAlis, (Oxford Diffraction, 2002)'
_exptl_crystal_colour clear_pale_colourless
_exptl_crystal_density_diffrn 1.191
_exptl_crystal_density_meas ?
_exptl_crystal_density_method 'not measured'
_exptl_crystal_description plate
_exptl_crystal_F_000 3488.000
_exptl_crystal_size_max 0.210
_exptl_crystal_size_mid 0.180
_exptl_crystal_size_min 0.030
_refine_diff_density_max 0.45
_refine_diff_density_min -0.51
_refine_ls_extinction_method None
_refine_ls_goodness_of_fit_ref 1.0021
_refine_ls_hydrogen_treatment constr
_refine_ls_matrix_type full
_refine_ls_number_parameters 677
_refine_ls_number_reflns 9146
_refine_ls_number_restraints 1878
_refine_ls_R_factor_all 0.1068
_refine_ls_R_factor_gt 0.0925
_refine_ls_shift/su_max 0.0069068
_refine_ls_shift/su_mean 0.0000938
_refine_ls_structure_factor_coef Fsqd
_refine_ls_weighting_details
;
 Method= Modified Sheldrick 
 w=1/[\s^2^(F^2^) + ( 0.09P)^2^ +34.84P] 
 ,where P=(max(Fo^2^,0) + 2Fc^2^)/3 
;
_refine_ls_weighting_scheme calc
_refine_ls_wR_factor_all 0.2561
_refine_ls_wR_factor_gt 0.2450
_refine_ls_wR_factor_ref 0.2559
_reflns_limit_h_max 27
_reflns_limit_h_min -29
_reflns_limit_k_max 18
_reflns_limit_k_min 0
_reflns_limit_l_max 33
_reflns_limit_l_min 0
_reflns_number_gt 7323
_reflns_number_total 9184
_reflns_threshold_expression I>2.0\s(I)
_oxford_diffrn_Wilson_B_factor 4.21
_oxford_diffrn_Wilson_scale 0.59
_oxford_refine_ls_r_factor_ref 0.1067
_oxford_refine_ls_scale 1.489(12)
_oxford_reflns_number_all 9149
_oxford_reflns_threshold_expression_ref I>-3.0\s(I)
_oxford_structure_analysis_title 023gwp12
_cod_data_source_file ja6b07501_si_002.cif
_cod_data_source_block 2g
_cod_depositor_comments
;
The following automatic conversions were performed:

'_chemical_melting_point' value 'not measured' was changed to '?' -
the value is undefined or not given.

'_exptl_crystal_density_meas' value 'not measured' was changed to '?'
- the value is perceived as not measured.

Automatic conversion script
Id: cif_fix_values 4268 2015-11-12 08:31:59Z antanas 

 Adding full bibliography for 4125254--4125278.cif.
;
_cod_original_sg_symbol_H-M 'C 2/c '
_cod_original_formula_sum 'C46 H68 F1 N5 O6'
_cod_database_code 4125260

loop_
_symmetry_equiv_pos_as_xyz
x,y,z
-x,-y,-z
x+1/2,y+1/2,z
-x+1/2,-y+1/2,-z
x,-y,z+1/2
-x,y,-z+1/2
x+1/2,-y+1/2,z+1/2
-x+1/2,y+1/2,-z+1/2

loop_
_atom_site_label
_atom_site_type_symbol
_atom_site_fract_x
_atom_site_fract_y
_atom_site_fract_z
_atom_site_U_iso_or_equiv
_atom_site_occupancy
_atom_site_adp_type
_atom_site_refinement_flags_posn
_atom_site_refinement_flags_adp
_atom_site_refinement_flags_occupancy
_atom_site_disorder_assembly
_atom_site_disorder_group
F1 F 0.5000 0.7155(3) 0.2500 0.1204 1.0000 Uani S T . . .
O1 O 0.4322(3) 0.7083(3) 0.0787(2) 0.0894 0.6851(12) Uani D . P 1 1
C1 C 0.4521(3) 0.7118(3) 0.12689(15) 0.0749 0.6851(12) Uani D . P 1 1
N11 N 0.4809(2) 0.6440(3) 0.15761(16) 0.0723 0.6851(12) Uani D . P 1 1
C12 C 0.4987(2) 0.5601(3) 0.14584(17) 0.0725 0.6851(12) Uani D . P 1 1
C13 C 0.5194(2) 0.4970(4) 0.18413(18) 0.0782 0.6851(12) Uani D . P 1 1
C14 C 0.5372(2) 0.4175(3) 0.1731(2) 0.0810 0.6851(12) Uani D . P 1 1
C15 C 0.5341(2) 0.3929(3) 0.12402(17) 0.0851 0.6851(12) Uani D . P 1 1
C16 C 0.5121(3) 0.4520(3) 0.08192(19) 0.0843 0.6851(12) Uani D . P 1 1
C17 C 0.4940(2) 0.5389(3) 0.0941(2) 0.0806 0.6851(12) Uani D . P 1 1
O18 O 0.5544(2) 0.3098(3) 0.1157(2) 0.0978 0.6851(12) Uani D . P 1 1
C19 C 0.5379(4) 0.2749(5) 0.0636(3) 0.1237 0.6851(12) Uani D . P 1 1
N21 N 0.4445(2) 0.7817(3) 0.15468(15) 0.0692 0.6851(12) Uani D . P 1 1
C22 C 0.4190(2) 0.8660(3) 0.13953(16) 0.0630 0.6851(12) Uani D . P 1 1
C23 C 0.4200(2) 0.9273(4) 0.17609(18) 0.0610 0.6851(12) Uani D . P 1 1
C24 C 0.3953(2) 1.0075(3) 0.1622(2) 0.0588 0.6851(12) Uani D . P 1 1
C25 C 0.3679(2) 1.0332(3) 0.11155(18) 0.0603 0.6851(12) Uani D . P 1 1
C26 C 0.3642(2) 0.9743(3) 0.06996(19) 0.0630 0.6851(12) Uani D . P 1 1
C27 C 0.3905(2) 0.8878(3) 0.0849(2) 0.0647 0.6851(12) Uani D . P 1 1
O28 O 0.3413(2) 1.1166(3) 0.1005(2) 0.0657 0.6851(12) Uani D . P 1 1
C29 C 0.3331(3) 1.1578(4) 0.0510(3) 0.0719 0.6851(12) Uani D . P 1 1
O101 O 0.4378(5) 0.7359(5) 0.0628(3) 0.0690 0.3149(12) Uani D . P 1 2
C101 C 0.4498(5) 0.7287(5) 0.1099(3) 0.0661 0.3149(12) Uani D . P 1 2
N111 N 0.4742(4) 0.6569(5) 0.1367(2) 0.0624 0.3149(12) Uani D . P 1 2
C112 C 0.4890(4) 0.5750(4) 0.1213(2) 0.0553 0.3149(12) Uani D . P 1 2
C113 C 0.5126(4) 0.5092(5) 0.1589(2) 0.0518 0.3149(12) Uani D . P 1 2
C114 C 0.5277(4) 0.4238(4) 0.1430(2) 0.0512 0.3149(12) Uani D . P 1 2
C115 C 0.5164(4) 0.4107(4) 0.0902(2) 0.0532 0.3149(12) Uani D . P 1 2
C116 C 0.4921(4) 0.4780(4) 0.0549(2) 0.0548 0.3149(12) Uani D . P 1 2
C117 C 0.4791(4) 0.5558(4) 0.0694(3) 0.0533 0.3149(12) Uani D . P 1 2
O118 O 0.5284(3) 0.3309(4) 0.0724(2) 0.0568 0.3149(12) Uani D . P 1 2
C119 C 0.5373(7) 0.2545(5) 0.1057(4) 0.0560 0.3149(12) Uani D . P 1 2
N121 N 0.4439(4) 0.7941(5) 0.1405(3) 0.0675 0.3149(12) Uani D . P 1 2
C122 C 0.4194(4) 0.8788(5) 0.1296(3) 0.0630 0.3149(12) Uani D . P 1 2
C123 C 0.4224(4) 0.9360(6) 0.1709(4) 0.0610 0.3149(12) Uani D . P 1 2
C124 C 0.3979(4) 1.0242(6) 0.1599(4) 0.0588 0.3149(12) Uani D . P 1 2
C125 C 0.3734(4) 1.0487(6) 0.1078(4) 0.0603 0.3149(12) Uani D . P 1 2
C126 C 0.3736(4) 0.9900(6) 0.0686(4) 0.0630 0.3149(12) Uani D . P 1 2
C127 C 0.3950(4) 0.9094(6) 0.0785(4) 0.0647 0.3149(12) Uani D . P 1 2
O128 O 0.3513(4) 1.1329(6) 0.0947(5) 0.0657 0.3149(12) Uani D . P 1 2
C129 C 0.3162(8) 1.1537(8) 0.0417(6) 0.0719 0.3149(12) Uani D . P 1 2
F2 F 0.5000 0.1906(2) 0.2500 0.0619 1.0000 Uani S T . . .
C2 C 0.36375(15) 0.2000(2) 0.25033(15) 0.0452 1.0000 Uani . . . . .
O2 O 0.31159(11) 0.20420(19) 0.25089(11) 0.0573 1.0000 Uani . . . . .
N31 N 0.38451(13) 0.2439(2) 0.21622(12) 0.0470 1.0000 Uani . . . . .
C32 C 0.35292(15) 0.3018(2) 0.17470(14) 0.0437 1.0000 Uani . . . . .
C33 C 0.38721(17) 0.3494(3) 0.15117(16) 0.0538 1.0000 Uani . . . . .
C34 C 0.36134(18) 0.4085(3) 0.11069(16) 0.0563 1.0000 Uani . . . . .
C35 C 0.29908(18) 0.4211(2) 0.09265(15) 0.0522 1.0000 Uani . . . . .
C36 C 0.26437(17) 0.3715(2) 0.11466(15) 0.0497 1.0000 Uani . . . . .
C37 C 0.29045(16) 0.3130(2) 0.15543(14) 0.0466 1.0000 Uani . . . . .
O38 O 0.26840(14) 0.47980(19) 0.05340(12) 0.0654 1.0000 Uani . . . . .
C39 C 0.3042(3) 0.5323(3) 0.03101(19) 0.0748 1.0000 Uani . . . . .
N41 N 0.40809(12) 0.1485(2) 0.28418(12) 0.0507 1.0000 Uani . . . . .
C42 C 0.40628(15) 0.0967(3) 0.32698(15) 0.0486 1.0000 Uani . . . . .
C43 C 0.45652(16) 0.0457(3) 0.35277(17) 0.0588 1.0000 Uani . . . . .
C44 C 0.45961(18) -0.0085(3) 0.39520(17) 0.0615 1.0000 Uani . . . . .
C45 C 0.41086(18) -0.0124(3) 0.41320(16) 0.0543 1.0000 Uani . . . . .
C46 C 0.36093(16) 0.0401(3) 0.38827(15) 0.0534 1.0000 Uani . . . . .
C47 C 0.35775(15) 0.0936(3) 0.34574(15) 0.0492 1.0000 Uani . . . . .
O48 O 0.40881(14) -0.0634(2) 0.45458(12) 0.0712 1.0000 Uani . . . . .
C49 C 0.4601(2) -0.1179(3) 0.4799(2) 0.0752 1.0000 Uani . . . . .
N51 N 0.26963(12) 0.44911(19) 0.31279(11) 0.0415 1.0000 Uani . . . . .
C52 C 0.26871(15) 0.5295(2) 0.34646(14) 0.0454 1.0000 Uani . . . . .
C53 C 0.32825(17) 0.5527(2) 0.38900(15) 0.0499 1.0000 Uani . . . . .
C54 C 0.3205(2) 0.6325(3) 0.42086(17) 0.0617 1.0000 Uani . . . . .
C55 C 0.3795(2) 0.6597(3) 0.46311(19) 0.0737 1.0000 Uani . . . . .
C56 C 0.31136(15) 0.4634(2) 0.28125(14) 0.0444 1.0000 Uani . . . . .
C57 C 0.29325(16) 0.5357(3) 0.24005(15) 0.0492 1.0000 Uani . . . . .
C58 C 0.34489(17) 0.5587(3) 0.22087(16) 0.0545 1.0000 Uani . . . . .
C59 C 0.3265(2) 0.6258(3) 0.17618(18) 0.0673 1.0000 Uani . . . . .
C60 C 0.20495(15) 0.4343(2) 0.27601(14) 0.0448 1.0000 Uani . . . . .
C61 C 0.19612(16) 0.3609(3) 0.23559(15) 0.0499 1.0000 Uani . . . . .
C62 C 0.12990(17) 0.3361(3) 0.21177(16) 0.0560 1.0000 Uani . . . . .
C63 C 0.1189(2) 0.2696(3) 0.16682(18) 0.0683 1.0000 Uani . . . . .
C64 C 0.29377(16) 0.3683(2) 0.34766(13) 0.0483 1.0000 Uani D . . . .
C65 C 0.25854(15) 0.3428(2) 0.38376(13) 0.0544 1.0000 Uani D . . . .
C66 C 0.2942(3) 0.2738(6) 0.4243(3) 0.0688 0.528(2) Uani D . P 2 1
C67 C 0.2567(4) 0.2386(6) 0.4565(3) 0.0839 0.528(2) Uani D . P 2 1
C166 C 0.2848(3) 0.2568(4) 0.4138(3) 0.0673 0.472(2) Uani D . P 2 2
C167 C 0.3457(4) 0.2746(7) 0.4584(3) 0.0822 0.472(2) Uani D . P 2 2
H131 H 0.5200 0.5117 0.2191 0.1040 0.6851(12) Uiso R . P 1 1
H141 H 0.5532 0.3770 0.2011 0.1026 0.6851(12) Uiso R . P 1 1
H161 H 0.5097 0.4376 0.0475 0.1028 0.6851(12) Uiso R . P 1 1
H171 H 0.4810 0.5805 0.0662 0.1021 0.6851(12) Uiso R . P 1 1
H191 H 0.5522 0.2139 0.0661 0.1782 0.6851(12) Uiso R . P 1 1
H192 H 0.5573 0.3107 0.0428 0.1780 0.6851(12) Uiso R . P 1 1
H193 H 0.4930 0.2767 0.0488 0.1779 0.6851(12) Uiso R . P 1 1
H231 H 0.4413 0.9114 0.2128 0.0744 0.6851(12) Uiso R . P 1 1
H241 H 0.3976 1.0489 0.1894 0.0712 0.6851(12) Uiso R . P 1 1
H261 H 0.3459 0.9911 0.0344 0.0756 0.6851(12) Uiso R . P 1 1
H271 H 0.3870 0.8467 0.0580 0.0801 0.6851(12) Uiso R . P 1 1
H292 H 0.3207 1.2183 0.0509 0.1025 0.6851(12) Uiso R . P 1 1
H291 H 0.3712 1.1581 0.0445 0.1029 0.6851(12) Uiso R . P 1 1
H293 H 0.3015 1.1306 0.0205 0.1035 0.6851(12) Uiso R . P 1 1
H1131 H 0.5171 0.5154 0.1947 0.0763 0.3149(12) Uiso R . P 1 2
H1141 H 0.5434 0.3770 0.1661 0.0783 0.3149(12) Uiso R . P 1 2
H1161 H 0.4849 0.4689 0.0189 0.0820 0.3149(12) Uiso R . P 1 2
H1171 H 0.4635 0.6021 0.0455 0.0817 0.3149(12) Uiso R . P 1 2
H1191 H 0.5407 0.2021 0.0873 0.0969 0.3149(12) Uiso R . P 1 2
H1192 H 0.5738 0.2617 0.1363 0.0970 0.3149(12) Uiso R . P 1 2
H1193 H 0.5027 0.2493 0.1166 0.0967 0.3149(12) Uiso R . P 1 2
H1231 H 0.4402 0.9194 0.2071 0.0743 0.3149(12) Uiso R . P 1 2
H1241 H 0.3992 1.0663 0.1858 0.0709 0.3149(12) Uiso R . P 1 2
H1261 H 0.3575 1.0064 0.0325 0.0757 0.3149(12) Uiso R . P 1 2
H1271 H 0.3939 0.8686 0.0518 0.0803 0.3149(12) Uiso R . P 1 2
H1293 H 0.2973 1.2106 0.0390 0.1027 0.3149(12) Uiso R . P 1 2
H1292 H 0.3402 1.1541 0.0186 0.1031 0.3149(12) Uiso R . P 1 2
H1291 H 0.2854 1.1084 0.0304 0.1030 0.3149(12) Uiso R . P 1 2
H331 H 0.4300 0.3412 0.1635 0.0648 1.0000 Uiso R . . . .
H341 H 0.3843 0.4404 0.0946 0.0683 1.0000 Uiso R . . . .
H361 H 0.2228 0.3778 0.1008 0.0601 1.0000 Uiso R . . . .
H371 H 0.2664 0.2816 0.1717 0.0557 1.0000 Uiso R . . . .
H391 H 0.2772 0.5669 0.0006 0.1128 1.0000 Uiso R . . . .
H392 H 0.3305 0.5713 0.0590 0.1128 1.0000 Uiso R . . . .
H393 H 0.3300 0.4940 0.0181 0.1129 1.0000 Uiso R . . . .
H431 H 0.4901 0.0470 0.3406 0.0681 1.0000 Uiso R . . . .
H441 H 0.4940 -0.0423 0.4128 0.0697 1.0000 Uiso R . . . .
H461 H 0.3288 0.0369 0.4015 0.0627 1.0000 Uiso R . . . .
H471 H 0.3232 0.1272 0.3292 0.0597 1.0000 Uiso R . . . .
H491 H 0.4540 -0.1500 0.5094 0.1177 1.0000 Uiso R . . . .
H492 H 0.4952 -0.0801 0.4944 0.1180 1.0000 Uiso R . . . .
H493 H 0.4674 -0.1580 0.4541 0.1184 1.0000 Uiso R . . . .
H521 H 0.2552 0.5789 0.3213 0.0540 1.0000 Uiso R . . . .
H522 H 0.2378 0.5186 0.3621 0.0536 1.0000 Uiso R . . . .
H531 H 0.3600 0.5642 0.3735 0.0589 1.0000 Uiso R . . . .
H532 H 0.3406 0.5036 0.4131 0.0594 1.0000 Uiso R . . . .
H541 H 0.3049 0.6808 0.3966 0.0753 1.0000 Uiso R . . . .
H542 H 0.2921 0.6171 0.4384 0.0743 1.0000 Uiso R . . . .
H551 H 0.3727 0.7121 0.4813 0.1142 1.0000 Uiso R . . . .
H552 H 0.4098 0.6702 0.4463 0.1142 1.0000 Uiso R . . . .
H553 H 0.3925 0.6124 0.4903 0.1138 1.0000 Uiso R . . . .
H561 H 0.3511 0.4762 0.3079 0.0542 1.0000 Uiso R . . . .
H562 H 0.3121 0.4059 0.2634 0.0533 1.0000 Uiso R . . . .
H571 H 0.2826 0.5884 0.2555 0.0591 1.0000 Uiso R . . . .
H572 H 0.2590 0.5150 0.2092 0.0589 1.0000 Uiso R . . . .
H581 H 0.3811 0.5812 0.2517 0.0659 1.0000 Uiso R . . . .
H582 H 0.3565 0.5057 0.2070 0.0663 1.0000 Uiso R . . . .
H591 H 0.3602 0.6389 0.1650 0.0999 1.0000 Uiso R . . . .
H592 H 0.3123 0.6794 0.1875 0.0998 1.0000 Uiso R . . . .
H593 H 0.2953 0.6012 0.1466 0.0996 1.0000 Uiso R . . . .
H601 H 0.1911 0.4916 0.2569 0.0536 1.0000 Uiso R . . . .
H602 H 0.1830 0.4212 0.3001 0.0531 1.0000 Uiso R . . . .
H611 H 0.2191 0.3081 0.2517 0.0588 1.0000 Uiso R . . . .
H612 H 0.2111 0.3794 0.2066 0.0579 1.0000 Uiso R . . . .
H621 H 0.1070 0.3895 0.1975 0.0679 1.0000 Uiso R . . . .
H622 H 0.1172 0.3126 0.2405 0.0681 1.0000 Uiso R . . . .
H631 H 0.0776 0.2523 0.1523 0.1033 1.0000 Uiso R . . . .
H633 H 0.1287 0.2973 0.1384 0.1029 1.0000 Uiso R . . . .
H632 H 0.1438 0.2175 0.1788 0.1030 1.0000 Uiso R . . . .
H641 H 0.3362 0.3826 0.3693 0.0610 1.0000 Uiso R . . . .
H642 H 0.2915 0.3180 0.3232 0.0611 1.0000 Uiso R . . . .
H651 H 0.2537 0.3942 0.4043 0.0675 0.528(2) Uiso R . P 2 1
H653 H 0.2193 0.3192 0.3612 0.0672 0.528(2) Uiso R . P 2 1
H662 H 0.3314 0.3006 0.4468 0.0888 0.528(2) Uiso R . P 2 1
H661 H 0.3033 0.2258 0.4043 0.0890 0.528(2) Uiso R . P 2 1
H672 H 0.2826 0.1936 0.4791 0.1295 0.528(2) Uiso R . P 2 1
H671 H 0.2486 0.2862 0.4768 0.1289 0.528(2) Uiso R . P 2 1
H673 H 0.2185 0.2150 0.4342 0.1287 0.528(2) Uiso R . P 2 1
H652 H 0.2599 0.3904 0.4090 0.0673 0.472(2) Uiso R . P 2 2
H654 H 0.2168 0.3295 0.3610 0.0673 0.472(2) Uiso R . P 2 2
H1661 H 0.2559 0.2378 0.4305 0.0875 0.472(2) Uiso R . P 2 2
H1662 H 0.2888 0.2115 0.3897 0.0881 0.472(2) Uiso R . P 2 2
H1671 H 0.3597 0.2177 0.4746 0.1312 0.472(2) Uiso R . P 2 2
H1673 H 0.3415 0.3157 0.4843 0.1312 0.472(2) Uiso R . P 2 2
H1672 H 0.3739 0.2983 0.4430 0.1310 0.472(2) Uiso R . P 2 2
H111 H 0.4934 0.6568 0.1910 0.0991 0.6851(12) Uiso R . P 1 1
H211 H 0.4667 0.7794 0.1879 0.0897 0.6851(12) Uiso R . P 1 1
H1111 H 0.4850 0.6658 0.1740 0.0871 0.3149(12) Uiso R . P 1 2
H1211 H 0.4632 0.7801 0.1771 0.0860 0.3149(12) Uiso R . P 1 2
H311 H 0.4230 0.2369 0.2200 0.0564 1.0000 Uiso R . . . .
H411 H 0.4412 0.1433 0.2769 0.0594 1.0000 Uiso R . . . .

loop_
_atom_site_aniso_label
_atom_site_aniso_U_11
_atom_site_aniso_U_22
_atom_site_aniso_U_33
_atom_site_aniso_U_23
_atom_site_aniso_U_13
_atom_site_aniso_U_12
F1 0.158(4) 0.061(2) 0.143(4) 0.0000 0.054(3) 0.0000
O1 0.079(3) 0.071(3) 0.118(3) -0.012(3) 0.034(3) 0.001(2)
C1 0.058(2) 0.063(2) 0.109(3) -0.011(2) 0.035(2) -0.0076(19)
N11 0.0482(19) 0.060(2) 0.112(3) -0.011(2) 0.032(2) -0.0129(18)
C12 0.041(2) 0.062(2) 0.116(3) -0.013(2) 0.030(2) -0.0155(19)
C13 0.043(2) 0.067(3) 0.124(3) -0.006(3) 0.028(3) -0.013(2)
C14 0.047(2) 0.067(3) 0.127(3) -0.010(3) 0.027(3) -0.012(2)
C15 0.050(2) 0.067(2) 0.130(3) -0.011(2) 0.021(2) -0.0083(19)
C16 0.048(2) 0.069(3) 0.130(3) -0.015(3) 0.024(3) -0.006(2)
C17 0.045(2) 0.068(3) 0.125(3) -0.011(3) 0.024(3) -0.012(2)
O18 0.065(2) 0.076(2) 0.135(3) -0.014(2) 0.013(2) 0.005(2)
C19 0.095(4) 0.087(4) 0.151(4) -0.024(4) -0.006(4) 0.014(4)
N21 0.0579(19) 0.061(2) 0.097(2) -0.007(2) 0.0374(18) -0.0128(17)
C22 0.0510(14) 0.0615(17) 0.0898(19) -0.0054(16) 0.0411(14) -0.0182(14)
C23 0.0497(16) 0.0644(19) 0.084(2) -0.0063(17) 0.0421(15) -0.0191(15)
C24 0.0523(15) 0.061(2) 0.0779(17) -0.0079(17) 0.0412(14) -0.0186(15)
C25 0.0523(14) 0.0640(18) 0.0800(16) -0.0074(15) 0.0424(13) -0.0167(14)
C26 0.0489(17) 0.068(2) 0.0842(19) -0.0116(17) 0.0390(15) -0.0188(16)
C27 0.0520(17) 0.063(2) 0.090(2) -0.015(2) 0.0388(17) -0.0210(18)
O28 0.0631(17) 0.0679(19) 0.0797(18) -0.0020(16) 0.0418(15) -0.0113(15)
C29 0.067(3) 0.079(2) 0.078(3) 0.001(2) 0.036(2) -0.012(2)
O101 0.074(3) 0.062(4) 0.084(4) 0.013(3) 0.044(3) -0.004(3)
C101 0.063(3) 0.059(3) 0.084(3) 0.007(3) 0.035(3) -0.009(3)
N111 0.060(3) 0.055(3) 0.075(3) 0.007(3) 0.028(3) -0.008(3)
C112 0.054(3) 0.050(3) 0.067(3) 0.009(3) 0.027(3) -0.008(3)
C113 0.050(3) 0.049(3) 0.057(3) 0.006(3) 0.020(3) -0.005(3)
C114 0.055(3) 0.045(3) 0.053(3) 0.011(3) 0.018(3) -0.001(3)
C115 0.062(3) 0.045(3) 0.054(3) 0.014(3) 0.021(3) 0.006(3)
C116 0.062(3) 0.047(3) 0.057(3) 0.017(3) 0.022(3) 0.005(3)
C117 0.056(3) 0.049(3) 0.060(3) 0.014(3) 0.027(3) -0.001(3)
O118 0.071(3) 0.041(3) 0.057(3) 0.011(3) 0.020(3) 0.010(3)
C119 0.074(4) 0.037(4) 0.058(4) 0.012(4) 0.025(4) -0.001(4)
N121 0.059(2) 0.061(3) 0.090(3) 0.000(2) 0.036(2) -0.016(2)
C122 0.0510(14) 0.0615(17) 0.0898(19) -0.0054(16) 0.0411(14) -0.0182(14)
C123 0.0497(16) 0.0644(19) 0.084(2) -0.0063(17) 0.0421(15) -0.0191(15)
C124 0.0523(15) 0.061(2) 0.0779(17) -0.0079(17) 0.0412(14) -0.0186(15)
C125 0.0523(14) 0.0640(18) 0.0800(16) -0.0074(15) 0.0424(13) -0.0167(14)
C126 0.0489(17) 0.068(2) 0.0842(19) -0.0116(17) 0.0390(15) -0.0188(16)
C127 0.0520(17) 0.063(2) 0.090(2) -0.015(2) 0.0388(17) -0.0210(18)
O128 0.0631(17) 0.0679(19) 0.0797(18) -0.0020(16) 0.0418(15) -0.0113(15)
C129 0.067(3) 0.079(2) 0.078(3) 0.001(2) 0.036(2) -0.012(2)
F2 0.0326(14) 0.086(2) 0.074(2) 0.0000 0.0267(14) 0.0000
C2 0.0355(16) 0.0482(18) 0.0561(19) -0.0049(15) 0.0211(15) -0.0018(14)
O2 0.0331(12) 0.0718(17) 0.0750(17) 0.0119(14) 0.0288(12) 0.0056(12)
N31 0.0336(13) 0.0542(17) 0.0600(17) -0.0038(14) 0.0247(13) -0.0061(12)
C32 0.0401(16) 0.0425(17) 0.0538(19) -0.0074(15) 0.0228(15) -0.0068(14)
C33 0.0444(19) 0.059(2) 0.066(2) -0.0032(18) 0.0290(17) -0.0076(16)
C34 0.057(2) 0.053(2) 0.067(2) -0.0013(18) 0.0321(19) -0.0132(18)
C35 0.059(2) 0.0440(19) 0.058(2) -0.0041(16) 0.0257(17) -0.0066(17)
C36 0.0432(18) 0.0497(19) 0.059(2) -0.0048(16) 0.0218(16) -0.0023(15)
C37 0.0420(17) 0.0470(19) 0.056(2) -0.0053(16) 0.0240(15) -0.0055(15)
O38 0.0708(18) 0.0585(17) 0.0685(17) 0.0096(14) 0.0260(15) -0.0040(14)
C39 0.099(3) 0.063(3) 0.072(3) 0.010(2) 0.042(3) -0.007(2)
N41 0.0292(13) 0.070(2) 0.0567(17) 0.0012(15) 0.0201(12) 0.0039(13)
C42 0.0321(16) 0.061(2) 0.0539(19) -0.0055(17) 0.0162(14) -0.0001(15)
C43 0.0336(17) 0.073(3) 0.075(3) 0.001(2) 0.0248(17) 0.0058(17)
C44 0.046(2) 0.067(2) 0.070(2) 0.005(2) 0.0176(18) 0.0139(18)
C45 0.050(2) 0.057(2) 0.055(2) -0.0009(17) 0.0162(17) -0.0016(17)
C46 0.0383(17) 0.066(2) 0.060(2) 0.0010(18) 0.0210(16) 0.0016(16)
C47 0.0322(16) 0.061(2) 0.056(2) -0.0005(17) 0.0180(15) 0.0028(15)
O48 0.0641(18) 0.078(2) 0.0704(18) 0.0181(16) 0.0223(15) 0.0072(15)
C49 0.069(3) 0.065(3) 0.082(3) 0.017(2) 0.014(2) 0.001(2)
N51 0.0394(14) 0.0444(15) 0.0451(14) -0.0011(12) 0.0202(12) 0.0013(12)
C52 0.0428(17) 0.0481(19) 0.0500(19) -0.0039(15) 0.0219(15) 0.0025(15)
C53 0.0464(19) 0.0477(19) 0.055(2) -0.0020(16) 0.0163(16) -0.0024(15)
C54 0.063(2) 0.061(2) 0.060(2) -0.0105(19) 0.0206(19) -0.001(2)
C55 0.075(3) 0.074(3) 0.068(3) -0.020(2) 0.020(2) -0.012(2)
C56 0.0353(16) 0.055(2) 0.0491(18) 0.0010(15) 0.0228(14) 0.0032(14)
C57 0.0403(17) 0.056(2) 0.056(2) 0.0023(16) 0.0226(16) 0.0028(15)
C58 0.0466(19) 0.064(2) 0.059(2) 0.0037(18) 0.0264(17) 0.0004(17)
C59 0.068(3) 0.070(3) 0.072(3) 0.011(2) 0.035(2) -0.008(2)
C60 0.0372(16) 0.0524(19) 0.0491(18) -0.0023(15) 0.0206(14) 0.0029(14)
C61 0.0459(19) 0.055(2) 0.053(2) -0.0051(16) 0.0219(16) -0.0019(16)
C62 0.047(2) 0.064(2) 0.060(2) -0.0077(18) 0.0225(17) -0.0073(17)
C63 0.059(2) 0.073(3) 0.076(3) -0.021(2) 0.027(2) -0.018(2)
C64 0.0527(19) 0.0475(18) 0.0474(18) 0.0011(15) 0.0207(15) 0.0059(15)
C65 0.064(2) 0.055(2) 0.0491(18) -0.0007(16) 0.0271(16) 0.0010(17)
C66 0.089(4) 0.067(4) 0.051(4) 0.005(3) 0.024(4) -0.001(4)
C67 0.112(5) 0.075(5) 0.064(4) 0.010(4) 0.030(4) -0.015(4)
C166 0.073(4) 0.073(5) 0.055(4) 0.008(4) 0.020(4) -0.004(4)
C167 0.081(4) 0.098(5) 0.062(4) 0.009(4) 0.018(4) 0.008(5)

loop_
_atom_type_symbol
_atom_type_scat_dispersion_real
_atom_type_scat_dispersion_imag
_atom_type_scat_Cromer_Mann_a1
_atom_type_scat_Cromer_Mann_b1
_atom_type_scat_Cromer_Mann_a2
_atom_type_scat_Cromer_Mann_b2
_atom_type_scat_Cromer_Mann_a3
_atom_type_scat_Cromer_Mann_b3
_atom_type_scat_Cromer_Mann_a4
_atom_type_scat_Cromer_Mann_b4
_atom_type_scat_Cromer_Mann_c
_atom_type_scat_source
C 0.0181 0.0091 2.3100 20.8439 1.0200 10.2075 1.5886 0.5687 0.8650 51.6512 0.2156 'International Tables Vol C 4.2.6.8 and 6.1.1.4'
H 0.0000 0.0000 0.4930 10.5109 0.3229 26.1257 0.1402 3.1424 0.0408 57.7998 0.0030 'International Tables Vol C 4.2.6.8 and 6.1.1.4'
N 0.0311 0.0180 12.2126 0.0057 3.1322 9.8933 2.0125 28.9975 1.1663 0.5826 -11.5290 'International Tables Vol C 4.2.6.8 and 6.1.1.4'
O 0.0492 0.0322 3.0485 13.2771 2.2868 5.7011 1.5463 0.3239 0.8670 32.9089 0.2508 'International Tables Vol C 4.2.6.8 and 6.1.1.4'
F 0.0727 0.0534 3.5392 10.2825 2.6412 4.2944 1.5170 0.2615 1.0243 26.1476 0.2776 'International Tables Vol C 4.2.6.8 and 6.1.1.4'

loop_
_geom_angle_atom_site_label_1
_geom_angle_atom_site_label_2
_geom_angle_atom_site_label_3
_geom_angle
_geom_angle_publ_flag
O1 C1 N11 123.11(6) yes
O1 C1 N21 123.16(6) yes
N11 C1 N21 113.62(6) yes
C1 N11 C12 132.82(7) yes
C1 N11 H111 112.5 no
C12 N11 H111 114.5 no
N11 C12 C13 121.48(8) yes
N11 C12 C17 120.33(8) yes
C13 C12 C17 118.17(8) yes
C12 C13 C14 121.45(9) yes
C12 C13 H131 116.9 no
C14 C13 H131 121.6 no
C13 C14 C15 123.36(9) yes
C13 C14 H141 118.7 no
C15 C14 H141 117.9 no
C14 C15 C16 119.46(6) yes
C14 C15 O18 120.14(6) yes
C16 C15 O18 120.37(6) yes
C15 C16 C17 117.21(9) yes
C15 C16 H161 121.9 no
C17 C16 H161 120.9 no
C16 C17 C12 120.30(9) yes
C16 C17 H171 117.8 no
C12 C17 H171 121.8 no
C15 O18 C19 120.16(10) yes
O18 C19 H191 108.4 no
O18 C19 H192 108.9 no
H191 C19 H192 109.8 no
O18 C19 H193 106.0 no
H191 C19 H193 110.4 no
H192 C19 H193 113.3 no
C1 N21 C22 132.96(7) yes
C1 N21 H211 112.9 no
C22 N21 H211 112.4 no
N21 C22 C23 121.20(8) yes
N21 C22 C27 120.61(8) yes
C23 C22 C27 118.18(8) yes
C22 C23 C24 121.74(9) yes
C22 C23 H231 116.1 no
C24 C23 H231 122.0 no
C23 C24 C25 123.64(9) yes
C23 C24 H241 118.7 no
C25 C24 H241 117.6 no
C24 C25 C26 119.47(6) yes
C24 C25 O28 120.04(6) yes
C26 C25 O28 120.45(6) yes
C25 C26 C27 116.93(9) yes
C25 C26 H261 120.9 no
C27 C26 H261 122.2 no
C26 C27 C22 120.04(9) yes
C26 C27 H271 118.3 no
C22 C27 H271 121.6 no
C25 O28 C29 120.21(10) yes
O28 C29 H292 111.5 no
O28 C29 H291 109.4 no
H292 C29 H291 107.1 no
O28 C29 H293 114.3 no
H292 C29 H293 104.7 no
H291 C29 H293 109.6 no
O101 C101 N111 123.14(7) yes
O101 C101 N121 123.16(7) yes
N111 C101 N121 113.53(7) yes
C101 N111 C112 132.95(7) yes
C101 N111 H1111 111.3 no
C112 N111 H1111 115.7 no
N111 C112 C113 120.30(8) yes
N111 C112 C117 121.47(8) yes
C113 C112 C117 118.19(8) yes
C112 C113 C114 120.42(9) yes
C112 C113 H1131 123.3 no
C114 C113 H1131 116.2 no
C113 C114 C115 117.28(9) yes
C113 C114 H1141 124.5 no
C115 C114 H1141 118.1 no
C114 C115 C116 119.48(6) yes
C114 C115 O118 120.22(6) yes
C116 C115 O118 120.29(6) yes
C115 C116 C117 123.28(9) yes
C115 C116 H1161 119.1 no
C117 C116 H1161 117.6 no
C112 C117 C116 121.33(9) yes
C112 C117 H1171 115.3 no
C116 C117 H1171 123.4 no
C115 O118 C119 120.14(10) yes
O118 C119 H1191 111.8 no
O118 C119 H1192 109.4 no
H1191 C119 H1192 108.8 no
O118 C119 H1193 107.3 no
H1191 C119 H1193 108.7 no
H1192 C119 H1193 110.9 no
C101 N121 C122 133.00(7) yes
C101 N121 H1211 110.8 no
C122 N121 H1211 116.1 no
N121 C122 C123 120.19(8) yes
N121 C122 C127 121.56(8) yes
C123 C122 C127 118.17(8) yes
C122 C123 C124 120.48(9) yes
C122 C123 H1231 122.1 no
C124 C123 H1231 117.4 no
C123 C124 C125 117.36(9) yes
C123 C124 H1241 124.7 no
C125 C124 H1241 117.9 no
C124 C125 C126 119.47(6) yes
C124 C125 O128 120.14(6) yes
C126 C125 O128 120.32(6) yes
C125 C126 C127 123.20(9) yes
C125 C126 H1261 120.4 no
C127 C126 H1261 116.4 no
C122 C127 C126 121.25(9) yes
C122 C127 H1271 115.3 no
C126 C127 H1271 123.4 no
C125 O128 C129 120.18(10) yes
O128 C129 H1293 111.9 no
O128 C129 H1292 111.9 no
H1293 C129 H1292 107.7 no
O128 C129 H1291 105.8 no
H1293 C129 H1291 109.2 no
H1292 C129 H1291 110.3 no
O2 C2 N31 125.3(3) yes
O2 C2 N41 124.0(3) yes
N31 C2 N41 110.8(3) yes
C2 N31 C32 128.5(3) yes
C2 N31 H311 117.5 no
C32 N31 H311 114.1 no
N31 C32 C33 116.6(3) yes
N31 C32 C37 124.8(3) yes
C33 C32 C37 118.5(3) yes
C32 C33 C34 121.7(4) yes
C32 C33 H331 119.3 no
C34 C33 H331 119.0 no
C33 C34 C35 119.4(3) yes
C33 C34 H341 121.9 no
C35 C34 H341 118.7 no
C34 C35 C36 119.2(4) yes
C34 C35 O38 124.6(3) yes
C36 C35 O38 116.2(4) yes
C35 C36 C37 121.2(4) yes
C35 C36 H361 118.4 no
C37 C36 H361 120.4 no
C32 C37 C36 119.9(3) yes
C32 C37 H371 119.4 no
C36 C37 H371 120.6 no
C35 O38 C39 116.5(3) yes
O38 C39 H391 109.3 no
O38 C39 H392 108.7 no
H391 C39 H392 111.4 no
O38 C39 H393 110.2 no
H391 C39 H393 108.8 no
H392 C39 H393 108.4 no
C2 N41 C42 128.9(3) yes
C2 N41 H411 116.4 no
C42 N41 H411 114.5 no
N41 C42 C43 117.2(3) yes
N41 C42 C47 124.8(3) yes
C43 C42 C47 118.0(4) yes
C42 C43 C44 122.2(4) yes
C42 C43 H431 119.3 no
C44 C43 H431 118.5 no
C43 C44 C45 119.6(4) yes
C43 C44 H441 121.8 no
C45 C44 H441 118.7 no
C44 C45 C46 118.4(4) yes
C44 C45 O48 124.7(4) yes
C46 C45 O48 116.9(4) yes
C45 C46 C47 121.9(3) yes
C45 C46 H461 116.7 no
C47 C46 H461 121.3 no
C42 C47 C46 119.8(3) yes
C42 C47 H471 120.1 no
C46 C47 H471 120.1 no
C45 O48 C49 116.7(4) yes
O48 C49 H491 109.5 no
O48 C49 H492 108.5 no
H491 C49 H492 108.2 no
O48 C49 H493 110.6 no
H491 C49 H493 111.7 no
H492 C49 H493 108.4 no
C52 N51 C56 111.1(3) yes
C52 N51 C60 106.6(2) yes
C56 N51 C60 111.2(2) yes
C52 N51 C64 111.0(3) yes
C56 N51 C64 106.1(2) yes
C60 N51 C64 110.9(3) yes
N51 C52 C53 115.6(3) yes
N51 C52 H521 105.7 no
C53 C52 H521 109.6 no
N51 C52 H522 106.6 no
C53 C52 H522 110.9 no
H521 C52 H522 108.1 no
C52 C53 C54 110.2(3) yes
C52 C53 H531 111.5 no
C54 C53 H531 110.5 no
C52 C53 H532 108.2 no
C54 C53 H532 107.7 no
H531 C53 H532 108.7 no
C53 C54 C55 112.0(4) yes
C53 C54 H541 108.5 no
C55 C54 H541 109.6 no
C53 C54 H542 108.4 no
C55 C54 H542 108.3 no
H541 C54 H542 109.9 no
C54 C55 H551 109.2 no
C54 C55 H552 109.3 no
H551 C55 H552 111.5 no
C54 C55 H553 108.9 no
H551 C55 H553 106.6 no
H552 C55 H553 111.3 no
N51 C56 C57 115.8(3) yes
N51 C56 H561 105.5 no
C57 C56 H561 110.2 no
N51 C56 H562 105.3 no
C57 C56 H562 109.4 no
H561 C56 H562 110.5 no
C56 C57 C58 110.9(3) yes
C56 C57 H571 109.6 no
C58 C57 H571 108.2 no
C56 C57 H572 109.0 no
C58 C57 H572 108.1 no
H571 C57 H572 111.1 no
C57 C58 C59 112.1(3) yes
C57 C58 H581 110.6 no
C59 C58 H581 110.3 no
C57 C58 H582 108.0 no
C59 C58 H582 107.3 no
H581 C58 H582 108.5 no
C58 C59 H591 109.9 no
C58 C59 H592 110.7 no
H591 C59 H592 109.7 no
C58 C59 H593 108.9 no
H591 C59 H593 107.9 no
H592 C59 H593 109.7 no
N51 C60 C61 115.5(3) yes
N51 C60 H601 106.2 no
C61 C60 H601 109.3 no
N51 C60 H602 104.2 no
C61 C60 H602 110.4 no
H601 C60 H602 111.0 no
C60 C61 C62 110.4(3) yes
C60 C61 H611 111.5 no
C62 C61 H611 108.5 no
C60 C61 H612 110.5 no
C62 C61 H612 109.5 no
H611 C61 H612 106.3 no
C61 C62 C63 111.4(3) yes
C61 C62 H621 108.2 no
C63 C62 H621 108.6 no
C61 C62 H622 108.0 no
C63 C62 H622 111.3 no
H621 C62 H622 109.2 no
C62 C63 H631 112.1 no
C62 C63 H633 108.4 no
H631 C63 H633 106.8 no
C62 C63 H632 111.1 no
H631 C63 H632 109.1 no
H633 C63 H632 109.2 no
N51 C64 C65 114.8(2) yes
N51 C64 H641 105.7 no
C65 C64 H641 110.3 no
N51 C64 H642 106.8 no
C65 C64 H642 107.8 no
H641 C64 H642 111.5 no
C64 C65 C66 109.54(10) yes
C64 C65 H651 110.4 no
C66 C65 H651 106.6 no
C64 C65 H653 107.9 no
C66 C65 H653 111.0 no
H651 C65 H653 111.4 no
C64 C65 C166 109.61(10) yes
C64 C65 H652 110.7 no
C166 C65 H652 110.5 no
C64 C65 H654 107.9 no
C166 C65 H654 106.6 no
H652 C65 H654 111.4 no
C65 C66 C67 110.69(10) yes
C65 C66 H662 108.3 no
C67 C66 H662 112.0 no
C65 C66 H661 107.0 no
C67 C66 H661 109.5 no
H662 C66 H661 109.3 no
C66 C67 H672 103.4 no
C66 C67 H671 108.9 no
H672 C67 H671 112.4 no
C66 C67 H673 112.4 no
H672 C67 H673 112.2 no
H671 C67 H673 107.6 no
C65 C166 C167 110.77(10) yes
C65 C166 H1661 105.6 no
C167 C166 H1661 108.0 no
C65 C166 H1662 111.3 no
C167 C166 H1662 111.1 no
H1661 C166 H1662 109.9 no
C166 C167 H1671 105.9 no
C166 C167 H1673 111.7 no
H1671 C167 H1673 110.9 no
C166 C167 H1672 109.4 no
H1671 C167 H1672 110.0 no
H1673 C167 H1672 108.9 no

loop_
_geom_bond_atom_site_label_1
_geom_bond_atom_site_label_2
_geom_bond_distance
_geom_bond_publ_flag
O1 C1 1.213(5) yes
C1 N11 1.344(5) yes
C1 N21 1.342(5) yes
N11 C12 1.408(4) yes
N11 H111 0.860 no
C12 C13 1.362(5) yes
C12 C17 1.389(6) yes
C13 C14 1.342(6) yes
C13 H131 0.958 no
C14 C15 1.342(5) yes
C14 H141 0.942 no
C15 C16 1.392(5) yes
C15 O18 1.392(4) yes
C16 C17 1.454(6) yes
C16 H161 0.931 no
C17 H171 0.944 no
O18 C19 1.415(6) yes
C19 H191 0.979 no
C19 H192 0.993 no
C19 H193 0.995 no
N21 C22 1.411(4) yes
N21 H211 0.863 no
C22 C23 1.343(5) yes
C22 C27 1.421(5) yes
C23 C24 1.344(5) yes
C23 H231 0.967 no
C24 C25 1.341(5) yes
C24 H241 0.948 no
C25 C26 1.406(5) yes
C25 O28 1.396(5) yes
C26 C27 1.446(5) yes
C26 H261 0.934 no
C27 H271 0.935 no
O28 C29 1.417(7) yes
C29 H292 0.962 no
C29 H291 0.974 no
C29 H293 0.986 no
O101 C101 1.199(6) yes
C101 N111 1.321(6) yes
C101 N121 1.324(6) yes
N111 C112 1.391(5) yes
N111 H1111 0.950 no
C112 C113 1.389(7) yes
C112 C117 1.358(7) yes
C113 C114 1.445(7) yes
C113 H1131 0.932 no
C114 C115 1.357(6) yes
C114 H1141 0.931 no
C115 C116 1.375(6) yes
C115 O118 1.365(5) yes
C116 C117 1.310(7) yes
C116 H1161 0.930 no
C117 H1171 0.935 no
O118 C119 1.431(6) yes
C119 H1191 0.952 no
C119 H1192 0.969 no
C119 H1193 0.961 no
N121 C122 1.395(5) yes
N121 H1211 0.950 no
C122 C123 1.389(7) yes
C122 C127 1.368(7) yes
C123 C124 1.446(7) yes
C123 H1231 0.947 no
C124 C125 1.362(6) yes
C124 H1241 0.936 no
C125 C126 1.378(6) yes
C125 O128 1.376(6) yes
C126 C127 1.313(7) yes
C126 H1261 0.940 no
C127 H1271 0.939 no
O128 C129 1.410(9) yes
C129 H1293 0.963 no
C129 H1292 0.972 no
C129 H1291 0.970 no
C2 O2 1.239(4) yes
C2 N31 1.351(4) yes
C2 N41 1.368(5) yes
N31 C32 1.410(5) yes
N31 H311 0.886 no
C32 C33 1.388(5) yes
C32 C37 1.396(5) yes
C33 C34 1.375(6) yes
C33 H331 0.958 no
C34 C35 1.394(6) yes
C34 H341 0.936 no
C35 C36 1.384(5) yes
C35 O38 1.376(5) yes
C36 C37 1.375(5) yes
C36 H361 0.927 no
C37 H371 0.955 no
O38 C39 1.435(5) yes
C39 H391 0.993 no
C39 H392 0.986 no
C39 H393 0.987 no
N41 C42 1.402(5) yes
N41 H411 0.872 no
C42 C43 1.384(5) yes
C42 C47 1.402(5) yes
C43 C44 1.382(6) yes
C43 H431 0.955 no
C44 C45 1.395(6) yes
C44 H441 0.939 no
C45 C46 1.388(5) yes
C45 O48 1.365(5) yes
C46 C47 1.378(5) yes
C46 H461 0.943 no
C47 H471 0.933 no
O48 C49 1.428(5) yes
C49 H491 0.980 no
C49 H492 0.971 no
C49 H493 0.978 no
N51 C52 1.520(4) yes
N51 C56 1.519(4) yes
N51 C60 1.522(4) yes
N51 C64 1.526(4) yes
C52 C53 1.514(5) yes
C52 H521 0.982 no
C52 H522 0.975 no
C53 C54 1.526(5) yes
C53 H531 0.991 no
C53 H532 0.961 no
C54 C55 1.516(6) yes
C54 H541 0.963 no
C54 H542 0.970 no
C55 H551 0.972 no
C55 H552 0.982 no
C55 H553 0.990 no
C56 C57 1.508(5) yes
C56 H561 0.982 no
C56 H562 0.996 no
C57 C58 1.519(5) yes
C57 H571 0.971 no
C57 H572 0.987 no
C58 C59 1.514(6) yes
C58 H581 1.021 no
C58 H582 0.965 no
C59 H591 0.963 no
C59 H592 0.967 no
C59 H593 0.952 no
C60 C61 1.515(5) yes
C60 H601 1.004 no
C60 H602 0.977 no
C61 C62 1.518(5) yes
C61 H611 0.979 no
C61 H612 0.997 no
C62 C63 1.521(6) yes
C62 H621 0.974 no
C62 H622 0.985 no
C63 H631 0.954 no
C63 H633 0.965 no
C63 H632 0.971 no
C64 C65 1.527(3) yes
C64 H641 0.994 no
C64 H642 0.994 no
C65 C66 1.532(4) yes
C65 H651 0.983 no
C65 H653 0.983 no
C65 C166 1.544(4) yes
C65 H652 0.981 no
C65 H654 0.985 no
C66 C67 1.530(4) yes
C66 H662 0.967 no
C66 H661 0.972 no
C67 H672 0.974 no
C67 H671 0.959 no
C67 H673 0.964 no
C166 C167 1.543(4) yes
C166 H1661 0.978 no
C166 H1662 0.970 no
C167 H1671 0.970 no
C167 H1673 0.962 no
C167 H1672 0.966 no

loop_
_geom_hbond_atom_site_label_D
_geom_hbond_atom_site_label_H
_geom_hbond_atom_site_label_A
_geom_hbond_site_symmetry_A
_geom_hbond_angle_DHA
_geom_hbond_distance_DH
_geom_hbond_distance_HA
_geom_hbond_distance_DA
_geom_hbond_publ_flag
C116 H161 C19 . 145.3 0.804 2.550 3.243(8) yes
C116 H161 O118 . 134.0 0.804 1.746 2.376(8) yes
C17 H171 O101 . 131.3 0.944 2.555 3.257(8) yes
C19 H192 C167 6_655 121.1 0.993 2.370 3.006(8) yes
C27 H271 O1 . 120.27 0.935 2.331 2.916(8) yes
C27 H271 O101 . 127.3 0.935 2.041 2.711(8) yes
C127 H271 O1 . 133.2 1.082 2.331 3.171(8) yes
C127 H271 O101 . 134.0 1.082 2.041 2.899(8) yes
C116 H1161 C116 2_665 143.4 0.930 2.363 3.159(8) yes
C117 H1171 O101 . 128.1 0.935 2.209 2.882(8) yes
C127 H1271 O101 . 127.1 0.939 2.234 2.899(8) yes
C129 H1291 O38 4_565 137.7 0.970 2.542 3.324(8) yes
C37 H371 O2 . 120.45 0.955 2.333 2.935(8) yes
C47 H471 O2 . 120.75 0.933 2.331 2.921(8) yes
C167 H1672 C19 6_655 142.5 0.966 2.181 3.006(8) yes
C167 H1672 O118 6_655 160.9 0.966 2.530 3.458(8) yes

loop_
_oxford_twin_element_scale_factors
0.921(2)
0.079(2)
